data_7243278
loop_
_publ_author_name
'Qin, Long-Zhou'
'Yuan, Xin'
'Liu, Jie'
'Wu, Meng-Yu'
'Sun, Qi'
'Duan, Xiu'
'Zhang, Xin-Peng'
'Qiu, Jiang-Kai'
'Guo, Kai'

_publ_section_title
;
 Continuous-flow processes for the S-alkynylation of cysteine-containing
 peptides and thioglycosides under catalyst-free, oxidant-free and mild
 conditions
;
_journal_issue 17
_journal_name_full 'Green Chemistry'
_journal_page_first 6598
_journal_page_last 6603
_journal_paper_doi 10.1039/D1GC01937F
_journal_volume 23
_journal_year 2021
_chemical_formula_sum 'C22 H17 F3 O3 S2'
_chemical_formula_weight 450.48
_space_group_IT_number 2
_space_group_name_Hall '-P 1'
_space_group_name_H-M_alt 'P -1'
_symmetry_cell_setting triclinic
_symmetry_space_group_name_H-M 'P -1'
_atom_sites_solution_hydrogens geom
_atom_sites_solution_primary direct
_atom_sites_solution_secondary difmap
_audit_creation_method SHELXL-97
_audit_update_record
;
2020-12-23 deposited with the CCDC.	2021-07-26 downloaded from the CCDC.
;
_cell_angle_alpha 80.083(2)
_cell_angle_beta 79.0770(10)
_cell_angle_gamma 79.4930(10)
_cell_formula_units_Z 2
_cell_length_a 8.0894(8)
_cell_length_b 8.6805(9)
_cell_length_c 16.3072(15)
_cell_measurement_reflns_used 1566
_cell_measurement_temperature 298(2)
_cell_measurement_theta_max 21.644
_cell_measurement_theta_min 2.571
_cell_volume 1094.20(19)
_computing_structure_refinement 'SHELXL-97 (Sheldrick, 1997)'
_computing_structure_solution 'SHELXS-97 (Sheldrick, 1990)'
_diffrn_ambient_temperature 298(2)
_diffrn_measured_fraction_theta_full 0.975
_diffrn_measured_fraction_theta_max 0.975
_diffrn_measurement_device_type 'CCD area detector'
_diffrn_measurement_method 'phi and omega scans'
_diffrn_radiation_monochromator graphite
_diffrn_radiation_source 'fine-focus sealed tube'
_diffrn_radiation_type MoK\a
_diffrn_radiation_wavelength 0.71073
_diffrn_reflns_av_R_equivalents 0.0467
_diffrn_reflns_av_sigmaI/netI 0.0635
_diffrn_reflns_limit_h_max 9
_diffrn_reflns_limit_h_min -9
_diffrn_reflns_limit_k_max 5
_diffrn_reflns_limit_k_min -10
_diffrn_reflns_limit_l_max 19
_diffrn_reflns_limit_l_min -19
_diffrn_reflns_number 5552
_diffrn_reflns_theta_full 25.02
_diffrn_reflns_theta_max 25.02
_diffrn_reflns_theta_min 2.41
_exptl_absorpt_coefficient_mu 0.289
_exptl_absorpt_correction_T_max 0.9580
_exptl_absorpt_correction_T_min 0.9007
_exptl_absorpt_correction_type multi-scan
_exptl_absorpt_process_details sadabs
_exptl_crystal_density_diffrn 1.367
_exptl_crystal_density_method 'not measured'
_exptl_crystal_description locked
_exptl_crystal_F_000 464
_exptl_crystal_size_max 0.37
_exptl_crystal_size_mid 0.28
_exptl_crystal_size_min 0.15
_refine_diff_density_max 0.605
_refine_diff_density_min -0.557
_refine_diff_density_rms 0.083
_refine_ls_extinction_method none
_refine_ls_goodness_of_fit_ref 1.114
_refine_ls_hydrogen_treatment mixed
_refine_ls_matrix_type full
_refine_ls_number_parameters 261
_refine_ls_number_reflns 3786
_refine_ls_number_restraints 1
_refine_ls_restrained_S_all 1.114
_refine_ls_R_factor_all 0.1310
_refine_ls_R_factor_gt 0.0911
_refine_ls_shift/su_max 0.001
_refine_ls_shift/su_mean 0.000
_refine_ls_structure_factor_coef Fsqd
_refine_ls_weighting_details 'calc w=1/[\s^2^(Fo^2^)+(0.1817P)^2^+0.0007P] where P=(Fo^2^+2Fc^2^)/3'
_refine_ls_weighting_scheme calc
_refine_ls_wR_factor_gt 0.2679
_refine_ls_wR_factor_ref 0.3079
_reflns_number_gt 2275
_reflns_number_total 3786
_reflns_threshold_expression >2sigma(I)
_cod_data_source_file d1gc01937f2.cif
_cod_data_source_block 201106e
_cod_depositor_comments
;
The following automatic conversions were performed:

data item '_symmetry_cell_setting' value 'Triclinic' was changed to
'triclinic' in accordance with the
/home/data/users/saulius/crontab/automatic-downloads/rss-feeds/RSC/lib/dictionaries/cif_core.dic
dictionary named 'cif_core.dic' version 2.4.2 last updated on
2011-04-26.

Automatic conversion script
Id: cif_fix_values 7556 2019-12-06 15:28:31Z antanas 

 Adding full bibliography for 7243278.cif.
;
_cod_original_sg_symbol_H-M P-1
_cod_database_code 7243278

loop_
_symmetry_equiv_pos_as_xyz
'x, y, z'
'-x, -y, -z'

loop_
_atom_site_label
_atom_site_type_symbol
_atom_site_fract_x
_atom_site_fract_y
_atom_site_fract_z
_atom_site_U_iso_or_equiv
_atom_site_adp_type
_atom_site_occupancy
_atom_site_symmetry_multiplicity
_atom_site_calc_flag
_atom_site_refinement_flags
_atom_site_disorder_assembly
_atom_site_disorder_group
F1 F 0.3104(6) 0.4101(6) 0.0991(3) 0.1284(18) Uani 1 1 d . . .
F2 F 0.5137(9) 0.5146(7) 0.1159(4) 0.162(3) Uani 1 1 d . . .
F3 F 0.5644(8) 0.2992(8) 0.0640(3) 0.147(2) Uani 1 1 d . . .
O1 O 0.6293(5) 0.2525(5) 0.2429(3) 0.0839(13) Uani 1 1 d . . .
O2 O 0.3356(7) 0.3682(7) 0.2784(3) 0.114(2) Uani 1 1 d . . .
O3 O 0.4074(6) 0.1208(6) 0.2205(4) 0.1030(16) Uani 1 1 d . . .
S1 S 1.12854(17) -0.07321(17) 0.23382(9) 0.0610(5) Uani 1 1 d . . .
S2 S 0.45763(18) 0.26903(18) 0.22800(10) 0.0662(5) Uani 1 1 d . . .
C1 C 1.0391(7) 0.0501(7) 0.3047(3) 0.0648(14) Uani 1 1 d . . .
C2 C 0.9774(8) 0.1183(7) 0.3634(3) 0.0647(14) Uani 1 1 d . . .
C3 C 0.8974(8) 0.2005(7) 0.4331(3) 0.0712(16) Uani 1 1 d . . .
C4 C 0.9925(10) 0.2488(8) 0.4829(4) 0.0827(17) Uani 1 1 d U . .
C5 C 0.9060(14) 0.3315(9) 0.5489(4) 0.101(3) Uani 1 1 d . . .
H5 H 0.9681 0.3690 0.5817 0.122 Uiso 1 1 calc R . .
C6 C 0.7323(15) 0.3581(10) 0.5660(5) 0.112(3) Uani 1 1 d . . .
H6 H 0.6780 0.4048 0.6133 0.135 Uiso 1 1 calc R . .
C7 C 0.6387(13) 0.3177(13) 0.5157(7) 0.140(4) Uani 1 1 d . . .
H7 H 0.5206 0.3429 0.5260 0.168 Uiso 1 1 calc R . .
C8 C 0.7178(12) 0.2386(12) 0.4485(6) 0.123(3) Uani 1 1 d . . .
H8 H 0.6530 0.2107 0.4135 0.147 Uiso 1 1 calc R . .
C9 C 1.1830(11) 0.2008(12) 0.4727(5) 0.119(3) Uani 1 1 d U . .
H9A H 1.2110 0.0891 0.4704 0.179 Uiso 1 1 calc R . .
H9B H 1.2239 0.2251 0.5198 0.179 Uiso 1 1 calc R . .
H9C H 1.2354 0.2576 0.4214 0.179 Uiso 1 1 calc R . .
C10 C 1.1219(5) 0.0445(5) 0.1323(2) 0.0653(15) Uani 1 1 d G . .
C11 C 1.2427(5) -0.0124(6) 0.0656(3) 0.0804(18) Uani 1 1 d G . .
H11 H 1.3204 -0.1039 0.0755 0.096 Uiso 1 1 calc R . .
C12 C 1.2432(6) 0.0701(6) -0.0139(3) 0.097(2) Uani 1 1 d G . .
H12 H 1.3220 0.0346 -0.0588 0.117 Uiso 1 1 calc R . .
C13 C 1.1276(7) 0.2052(6) -0.0276(2) 0.088(2) Uani 1 1 d G . .
H13 H 1.1313 0.2621 -0.0816 0.106 Uiso 1 1 calc R . .
C14 C 1.0054(6) 0.2584(5) 0.0376(3) 0.087(2) Uani 1 1 d G . .
H14 H 0.9263 0.3485 0.0268 0.104 Uiso 1 1 calc R . .
C15 C 1.0015(5) 0.1767(5) 0.1190(2) 0.0744(17) Uani 1 1 d G . .
H15 H 0.9199 0.2104 0.1632 0.089 Uiso 1 1 calc R . .
C16 C 0.9668(7) -0.1950(6) 0.2448(3) 0.0524(12) Uani 1 1 d . . .
C17 C 1.0244(9) -0.3550(8) 0.2446(4) 0.0760(18) Uani 1 1 d . . .
H17 H 1.1403 -0.3941 0.2382 0.091 Uiso 1 1 calc R . .
C18 C 0.9052(13) -0.4559(8) 0.2543(4) 0.094(2) Uani 1 1 d . . .
H18 H 0.9415 -0.5637 0.2535 0.113 Uiso 1 1 calc R . .
C19 C 0.7351(11) -0.3980(8) 0.2649(4) 0.085(2) Uani 1 1 d . . .
H19 H 0.6562 -0.4668 0.2719 0.102 Uiso 1 1 calc R . .
C20 C 0.6788(9) -0.2362(8) 0.2654(4) 0.0814(18) Uani 1 1 d . . .
H20 H 0.5629 -0.1971 0.2729 0.098 Uiso 1 1 calc R . .
C21 C 0.7954(7) -0.1359(6) 0.2547(3) 0.0608(13) Uani 1 1 d . . .
H21 H 0.7591 -0.0278 0.2541 0.073 Uiso 1 1 calc R . .
C22 C 0.4665(10) 0.3802(11) 0.1222(5) 0.096(2) Uani 1 1 d . . .

loop_
_atom_site_aniso_label
_atom_site_aniso_U_11
_atom_site_aniso_U_22
_atom_site_aniso_U_33
_atom_site_aniso_U_23
_atom_site_aniso_U_13
_atom_site_aniso_U_12
F1 0.120(4) 0.153(4) 0.120(4) 0.000(3) -0.068(3) -0.007(3)
F2 0.238(7) 0.118(4) 0.151(5) 0.042(4) -0.086(5) -0.080(5)
F3 0.154(5) 0.179(6) 0.094(3) -0.043(3) -0.004(3) 0.012(4)
O1 0.066(3) 0.076(3) 0.115(4) -0.020(2) -0.036(2) 0.002(2)
O2 0.113(4) 0.118(4) 0.089(3) -0.031(3) -0.016(3) 0.055(3)
O3 0.096(4) 0.087(3) 0.143(4) -0.017(3) -0.049(3) -0.026(3)
S1 0.0518(8) 0.0707(10) 0.0629(9) -0.0223(7) -0.0187(6) 0.0062(6)
S2 0.0551(9) 0.0651(10) 0.0795(10) -0.0205(7) -0.0200(7) 0.0067(6)
C1 0.064(4) 0.076(4) 0.055(3) -0.011(3) -0.014(3) -0.007(3)
C2 0.077(4) 0.068(4) 0.055(3) -0.010(3) -0.023(3) -0.014(3)
C3 0.088(4) 0.074(4) 0.051(3) -0.015(3) -0.015(3) -0.002(3)
C4 0.125(4) 0.068(4) 0.058(3) -0.008(3) -0.013(3) -0.026(4)
C5 0.172(9) 0.090(5) 0.058(4) -0.017(4) -0.025(5) -0.046(5)
C6 0.154(9) 0.087(5) 0.089(6) -0.036(4) 0.003(5) -0.003(5)
C7 0.109(7) 0.176(10) 0.158(9) -0.111(8) 0.001(6) -0.024(6)
C8 0.103(7) 0.160(9) 0.109(6) -0.060(6) -0.013(5) 0.005(6)
C9 0.121(4) 0.151(8) 0.094(5) -0.002(5) -0.024(5) -0.050(5)
C10 0.053(3) 0.088(4) 0.053(3) -0.017(3) -0.010(2) 0.003(3)
C11 0.070(4) 0.092(5) 0.086(4) -0.039(4) -0.014(3) -0.004(3)
C12 0.099(6) 0.135(7) 0.064(4) -0.032(4) 0.000(4) -0.033(5)
C13 0.112(6) 0.101(5) 0.066(4) -0.011(4) -0.028(4) -0.041(4)
C14 0.084(5) 0.095(5) 0.081(5) 0.004(4) -0.029(4) -0.012(4)
C15 0.070(4) 0.083(4) 0.067(4) -0.012(3) -0.015(3) 0.003(3)
C16 0.063(3) 0.043(3) 0.056(3) -0.015(2) -0.019(2) -0.002(2)
C17 0.095(5) 0.067(4) 0.063(4) -0.013(3) -0.031(3) 0.016(3)
C18 0.166(8) 0.043(4) 0.076(4) -0.005(3) -0.039(5) -0.006(4)
C19 0.123(6) 0.066(5) 0.084(4) -0.010(3) -0.028(4) -0.047(4)
C20 0.078(4) 0.087(5) 0.084(4) -0.011(3) -0.016(3) -0.021(3)
C21 0.060(3) 0.049(3) 0.075(4) -0.017(3) -0.017(3) 0.001(2)
C22 0.090(5) 0.109(7) 0.085(5) -0.011(4) -0.030(4) 0.009(4)

loop_
_atom_type_symbol
_atom_type_description
_atom_type_scat_dispersion_real
_atom_type_scat_dispersion_imag
_atom_type_scat_source
C C 0.0033 0.0016 'International Tables Vol C Tables 4.2.6.8 and 6.1.1.4'
H H 0.0000 0.0000 'International Tables Vol C Tables 4.2.6.8 and 6.1.1.4'
O O 0.0106 0.0060 'International Tables Vol C Tables 4.2.6.8 and 6.1.1.4'
F F 0.0171 0.0103 'International Tables Vol C Tables 4.2.6.8 and 6.1.1.4'
S S 0.1246 0.1234 'International Tables Vol C Tables 4.2.6.8 and 6.1.1.4'

loop_
_geom_angle_atom_site_label_1
_geom_angle_atom_site_label_2
_geom_angle_atom_site_label_3
_geom_angle
_geom_angle_site_symmetry_1
_geom_angle_site_symmetry_3
_geom_angle_publ_flag
C1 S1 C16 101.1(3) . . ?
C1 S1 C10 105.6(2) . . ?
C16 S1 C10 104.4(2) . . ?
O2 S2 O1 115.2(3) . . ?
O2 S2 O3 115.3(4) . . ?
O1 S2 O3 113.4(3) . . ?
O2 S2 C22 103.5(3) . . ?
O1 S2 C22 102.9(3) . . ?
O3 S2 C22 104.4(4) . . ?
C2 C1 S1 170.5(5) . . ?
C1 C2 C3 178.0(6) . . ?
C4 C3 C8 119.6(7) . . ?
C4 C3 C2 121.2(6) . . ?
C8 C3 C2 119.1(6) . . ?
C3 C4 C5 118.2(7) . . ?
C3 C4 C9 121.3(7) . . ?
C5 C4 C9 120.2(7) . . ?
C6 C5 C4 121.2(8) . . ?
C6 C5 H5 119.4 . . ?
C4 C5 H5 119.4 . . ?
C7 C6 C5 120.9(8) . . ?
C7 C6 H6 119.5 . . ?
C5 C6 H6 119.5 . . ?
C6 C7 C8 120.1(10) . . ?
C6 C7 H7 120.0 . . ?
C8 C7 H7 120.0 . . ?
C7 C8 C3 119.7(9) . . ?
C7 C8 H8 120.1 . . ?
C3 C8 H8 120.1 . . ?
C4 C9 H9A 109.5 . . ?
C4 C9 H9B 109.5 . . ?
H9A C9 H9B 109.5 . . ?
C4 C9 H9C 109.5 . . ?
H9A C9 H9C 109.5 . . ?
H9B C9 H9C 109.5 . . ?
C15 C10 C11 121.8 . . ?
C15 C10 S1 122.7(2) . . ?
C11 C10 S1 115.4(2) . . ?
C12 C11 C10 118.6 . . ?
C12 C11 H11 120.7 . . ?
C10 C11 H11 120.7 . . ?
C11 C12 C13 120.1 . . ?
C11 C12 H12 120.0 . . ?
C13 C12 H12 120.0 . . ?
C12 C13 C14 121.3 . . ?
C12 C13 H13 119.4 . . ?
C14 C13 H13 119.4 . . ?
C13 C14 C15 119.9 . . ?
C13 C14 H14 120.1 . . ?
C15 C14 H14 120.1 . . ?
C10 C15 C14 118.3 . . ?
C10 C15 H15 120.9 . . ?
C14 C15 H15 120.9 . . ?
C21 C16 C17 121.2(5) . . ?
C21 C16 S1 123.0(4) . . ?
C17 C16 S1 115.7(5) . . ?
C16 C17 C18 118.5(6) . . ?
C16 C17 H17 120.8 . . ?
C18 C17 H17 120.8 . . ?
C19 C18 C17 120.5(6) . . ?
C19 C18 H18 119.8 . . ?
C17 C18 H18 119.8 . . ?
C18 C19 C20 120.4(6) . . ?
C18 C19 H19 119.8 . . ?
C20 C19 H19 119.8 . . ?
C21 C20 C19 119.4(6) . . ?
C21 C20 H20 120.3 . . ?
C19 C20 H20 120.3 . . ?
C20 C21 C16 119.9(5) . . ?
C20 C21 H21 120.0 . . ?
C16 C21 H21 120.0 . . ?
F2 C22 F3 109.4(8) . . ?
F2 C22 F1 105.9(7) . . ?
F3 C22 F1 104.6(6) . . ?
F2 C22 S2 113.4(6) . . ?
F3 C22 S2 112.5(6) . . ?
F1 C22 S2 110.4(6) . . ?

loop_
_geom_bond_atom_site_label_1
_geom_bond_atom_site_label_2
_geom_bond_distance
_geom_bond_site_symmetry_2
_geom_bond_publ_flag
F1 C22 1.353(8) . ?
F2 C22 1.275(10) . ?
F3 C22 1.328(8) . ?
O1 S2 1.432(4) . ?
O2 S2 1.420(4) . ?
O3 S2 1.448(5) . ?
S1 C1 1.682(6) . ?
S1 C16 1.792(5) . ?
S1 C10 1.793(4) . ?
S2 C22 1.821(8) . ?
C1 C2 1.194(8) . ?
C2 C3 1.432(8) . ?
C3 C4 1.377(9) . ?
C3 C8 1.414(10) . ?
C4 C5 1.400(10) . ?
C4 C9 1.506(11) . ?
C5 C6 1.364(12) . ?
C5 H5 0.9300 . ?
C6 C7 1.342(12) . ?
C6 H6 0.9300 . ?
C7 C8 1.384(10) . ?
C7 H7 0.9300 . ?
C8 H8 0.9300 . ?
C9 H9A 0.9600 . ?
C9 H9B 0.9600 . ?
C9 H9C 0.9600 . ?
C10 C15 1.378(3) . ?
C10 C11 1.410(3) . ?
C11 C12 1.369(3) . ?
C11 H11 0.9300 . ?
C12 C13 1.375(3) . ?
C12 H12 0.9300 . ?
C13 C14 1.387(3) . ?
C13 H13 0.9300 . ?
C14 C15 1.391(3) . ?
C14 H14 0.9300 . ?
C15 H15 0.9300 . ?
C16 C21 1.377(7) . ?
C16 C17 1.382(8) . ?
C17 C18 1.387(10) . ?
C17 H17 0.9300 . ?
C18 C19 1.365(10) . ?
C18 H18 0.9300 . ?
C19 C20 1.396(9) . ?
C19 H19 0.9300 . ?
C20 C21 1.365(8) . ?
C20 H20 0.9300 . ?
C21 H21 0.9300 . ?

loop_
_geom_torsion_atom_site_label_1
_geom_torsion_atom_site_label_2
_geom_torsion_atom_site_label_3
_geom_torsion_atom_site_label_4
_geom_torsion
_geom_torsion_site_symmetry_1
_geom_torsion_site_symmetry_2
_geom_torsion_site_symmetry_3
_geom_torsion_site_symmetry_4
_geom_torsion_publ_flag
C16 S1 C1 C2 64(3) . . . . ?
C10 S1 C1 C2 173(3) . . . . ?
S1 C1 C2 C3 -104(17) . . . . ?
C1 C2 C3 C4 -173(18) . . . . ?
C1 C2 C3 C8 5(18) . . . . ?
C8 C3 C4 C5 1.6(10) . . . . ?
C2 C3 C4 C5 178.7(6) . . . . ?
C8 C3 C4 C9 175.6(7) . . . . ?
C2 C3 C4 C9 -7.3(10) . . . . ?
C3 C4 C5 C6 2.7(10) . . . . ?
C9 C4 C5 C6 -171.3(8) . . . . ?
C4 C5 C6 C7 -5.8(14) . . . . ?
C5 C6 C7 C8 4.3(17) . . . . ?
C6 C7 C8 C3 0.0(17) . . . . ?
C4 C3 C8 C7 -3.0(13) . . . . ?
C2 C3 C8 C7 179.8(9) . . . . ?
C1 S1 C10 C15 -26.5(3) . . . . ?
C16 S1 C10 C15 79.6(3) . . . . ?
C1 S1 C10 C11 156.9(3) . . . . ?
C16 S1 C10 C11 -96.9(3) . . . . ?
C15 C10 C11 C12 2.3 . . . . ?
S1 C10 C11 C12 178.9(3) . . . . ?
C10 C11 C12 C13 -0.1 . . . . ?
C11 C12 C13 C14 -1.9 . . . . ?
C12 C13 C14 C15 1.7 . . . . ?
C11 C10 C15 C14 -2.5 . . . . ?
S1 C10 C15 C14 -178.9(3) . . . . ?
C13 C14 C15 C10 0.5 . . . . ?
C1 S1 C16 C21 40.4(5) . . . . ?
C10 S1 C16 C21 -69.0(5) . . . . ?
C1 S1 C16 C17 -138.1(4) . . . . ?
C10 S1 C16 C17 112.4(4) . . . . ?
C21 C16 C17 C18 0.4(8) . . . . ?
S1 C16 C17 C18 179.0(4) . . . . ?
C16 C17 C18 C19 -1.0(9) . . . . ?
C17 C18 C19 C20 0.7(10) . . . . ?
C18 C19 C20 C21 0.3(10) . . . . ?
C19 C20 C21 C16 -0.9(9) . . . . ?
C17 C16 C21 C20 0.6(8) . . . . ?
S1 C16 C21 C20 -177.9(4) . . . . ?
O2 S2 C22 F2 60.7(7) . . . . ?
O1 S2 C22 F2 -59.6(7) . . . . ?
O3 S2 C22 F2 -178.2(6) . . . . ?
O2 S2 C22 F3 -174.4(6) . . . . ?
O1 S2 C22 F3 65.3(7) . . . . ?
O3 S2 C22 F3 -53.4(7) . . . . ?
O2 S2 C22 F1 -58.0(7) . . . . ?
O1 S2 C22 F1 -178.3(6) . . . . ?
O3 S2 C22 F1 63.0(6) . . . . ?
